data_4328760
loop_
_publ_author_name
'Viktor Hlukhyy'
'Thomas F. F\"assler'
'Sim\'eon Ponou'
'Sven Lidin'
'Natalia P. Ivleva'
'Reinhard Niessner'

_publ_contact_author_address
;  Departement of Chemistry, Technische Universitaet Muenchen,
   Lichtenbergstrasse 4,
   85747 Garching, Germany
;
_publ_contact_author_email Thomas.Faessler@lrz.tu-muenchen.de
_publ_contact_author_fax '+49-(0) 89 289 13186'
_publ_contact_author_name 'Thomas F. Faessler'
_publ_contact_author_phone '+49-(0) 89 289 13131'
_publ_section_title
;
 Extreme Differences in Oxidation States: Synthesis and Structural
 Analysis of the Germanide Oxometallates A10[Ge9]2[WO4] As Well As
 A10+x[Ge9]2[W1-xNbxO4] with A = K and Rb Containing [Ge9]4- Polyanions
;
_journal_name_full 'Inorganic Chemistry'
_journal_page_first 4058
_journal_page_last 4065
_journal_paper_doi 10.1021/ic202234b
_journal_volume 51
_journal_year 2012
_chemical_formula_sum 'Ge18 K10 O4 W'
_chemical_formula_weight 1945.47
_space_group_IT_number 14
_symmetry_cell_setting monoclinic
_symmetry_space_group_name_Hall '-P 2ybc'
_symmetry_space_group_name_H-M 'P 1 21/c 1'
_atom_sites_solution_primary direct
_atom_sites_solution_secondary difmap
_audit_creation_method SHELXL-97
_cell_angle_alpha 90.00
_cell_angle_beta 90.1880(10)
_cell_angle_gamma 90.00
_cell_formula_units_Z 4
_cell_length_a 13.8979(2)
_cell_length_b 15.5390(3)
_cell_length_c 17.4007(3)
_cell_measurement_temperature 150(2)
_cell_volume 3757.83(11)
_computing_structure_refinement 'SHELXL-97 (Sheldrick, 1997)'
_computing_structure_solution 'SHELXS-97 (Sheldrick, 1990)'
_diffrn_ambient_temperature 150(2)
_diffrn_measured_fraction_theta_full 0.999
_diffrn_measured_fraction_theta_max 0.999
_diffrn_measurement_device_type 'Oxford XCalibur3 CCD area-detector'
_diffrn_measurement_method 'phi and omega scans'
_diffrn_radiation_monochromator graphite
_diffrn_radiation_source 'Enhance (Mo) X-ray Source'
_diffrn_radiation_type MoK\a
_diffrn_radiation_wavelength 0.71073
_diffrn_reflns_av_R_equivalents 0.0916
_diffrn_reflns_av_sigmaI/netI 0.0438
_diffrn_reflns_limit_h_max 17
_diffrn_reflns_limit_h_min -18
_diffrn_reflns_limit_k_max 20
_diffrn_reflns_limit_k_min -20
_diffrn_reflns_limit_l_max 19
_diffrn_reflns_limit_l_min -22
_diffrn_reflns_number 58947
_diffrn_reflns_theta_full 27.50
_diffrn_reflns_theta_max 27.50
_diffrn_reflns_theta_min 3.00
_exptl_absorpt_coefficient_mu 18.316
_exptl_absorpt_correction_T_max 0.0745
_exptl_absorpt_correction_T_min 0.0127
_exptl_absorpt_correction_type numerical
_exptl_crystal_colour deep-red
_exptl_crystal_density_diffrn 3.439
_exptl_crystal_description rod-shaped
_exptl_crystal_F_000 3488
_exptl_crystal_size_max 0.30
_exptl_crystal_size_mid 0.30
_exptl_crystal_size_min 0.20
_refine_diff_density_max 5.704
_refine_diff_density_min -3.472
_refine_diff_density_rms 0.416
_refine_ls_extinction_method none
_refine_ls_goodness_of_fit_ref 1.040
_refine_ls_matrix_type full
_refine_ls_number_parameters 299
_refine_ls_number_reflns 8616
_refine_ls_number_restraints 0
_refine_ls_restrained_S_all 1.040
_refine_ls_R_factor_all 0.0885
_refine_ls_R_factor_gt 0.0832
_refine_ls_shift/su_max 0.000
_refine_ls_shift/su_mean 0.000
_refine_ls_structure_factor_coef Fsqd
_refine_ls_weighting_details 'calc w=1/[\s^2^(Fo^2^)+(0.1137P)^2^+161.6552P] where P=(Fo^2^+2Fc^2^)/3'
_refine_ls_weighting_scheme calc
_refine_ls_wR_factor_gt 0.2149
_refine_ls_wR_factor_ref 0.2188
_reflns_number_gt 7790
_reflns_number_total 8616
_reflns_threshold_expression >2sigma(I)
_cod_data_source_file ic202234b_si_002_6.cif
_cod_data_source_block K10Ge18WO4_3
_cod_database_code 4328760

loop_
_symmetry_equiv_pos_as_xyz
'x, y, z'
'-x, y+1/2, -z+1/2'
'-x, -y, -z'
'x, -y-1/2, z-1/2'

loop_
_atom_site_label
_atom_site_type_symbol
_atom_site_fract_x
_atom_site_fract_y
_atom_site_fract_z
_atom_site_U_iso_or_equiv
_atom_site_adp_type
_atom_site_occupancy
_atom_site_symmetry_multiplicity
_atom_site_calc_flag
W1 W 0.25355(5) 0.04202(5) 0.00500(4) 0.02600(17) Uani 1 1 d
O1 O 0.3437(11) 0.5223(10) 0.5498(9) 0.040(3) Uani 1 1 d
O2 O 0.1655(13) 0.5233(13) 0.4649(10) 0.055(5) Uani 1 1 d
O3 O 0.2029(10) 0.1074(10) 0.0771(7) 0.037(3) Uani 1 1 d
O4 O 0.3034(10) 0.3982(10) 0.4287(7) 0.037(3) Uani 1 1 d
Ge1A Ge 0.69136(14) 0.34589(14) 0.15799(13) 0.0341(4) Uani 1 1 d
Ge2A Ge 0.58359(15) 0.33901(14) 0.03610(11) 0.0314(4) Uani 1 1 d
Ge3A Ge 0.54530(15) 0.44796(12) 0.15236(13) 0.0312(4) Uani 1 1 d
Ge4A Ge 0.56968(14) 0.31623(13) 0.26541(11) 0.0288(4) Uani 1 1 d
Ge5A Ge 0.61565(14) 0.19719(13) 0.15314(14) 0.0340(4) Uani 1 1 d
Ge6A Ge 0.41182(15) 0.37042(16) 0.07210(12) 0.0362(5) Uani 1 1 d
Ge7A Ge 0.40270(14) 0.37042(14) 0.21973(11) 0.0313(4) Uani 1 1 d
Ge8A Ge 0.44361(16) 0.20677(14) 0.20776(13) 0.0360(5) Uani 1 1 d
Ge9A Ge 0.47085(16) 0.20997(13) 0.06181(12) 0.0336(4) Uani 1 1 d
Ge1B Ge 0.0559(7) 0.8193(4) 0.1415(5) 0.216(6) Uani 1 1 d
Ge2B Ge 0.0875(6) 0.2320(8) 0.4407(5) 0.221(6) Uani 1 1 d
Ge3B Ge 0.0981(4) 0.6942(4) 0.0491(3) 0.125(2) Uani 1 1 d
Ge4B Ge 0.1357(3) 0.7036(6) 0.2103(5) 0.210(5) Uani 1 1 d
Ge5B Ge 0.0495(3) 0.2489(3) 0.2606(2) 0.0863(12) Uani 1 1 d
Ge6B Ge 0.0371(4) 0.0891(5) 0.4492(4) 0.144(3) Uani 1 1 d
Ge7B Ge 0.1141(3) 0.5579(4) 0.1396(3) 0.1074(18) Uani 1 1 d
Ge8B Ge 0.9915(4) 0.5920(4) 0.2424(3) 0.130(3) Uani 1 1 d
Ge9B Ge 0.1453(2) 0.1424(3) 0.3364(3) 0.0957(14) Uani 1 1 d
K1 K 0.3604(4) 0.2429(3) 0.3904(3) 0.0385(9) Uani 1 1 d
K2 K 0.6285(4) 0.1024(3) 0.3366(3) 0.0412(10) Uani 1 1 d
K3 K 0.2530(3) 0.0012(3) 0.4792(3) 0.0396(9) Uani 1 1 d
K4 K 0.2875(6) 0.8200(4) 0.0392(6) 0.087(3) Uani 1 1 d
K5 K 0.2119(4) 0.2650(5) 0.1179(4) 0.0598(15) Uani 1 1 d
K6 K 0.4756(3) 0.4815(3) 0.3937(3) 0.0380(9) Uani 1 1 d
K7 K 0.1806(5) 0.4451(7) 0.3114(3) 0.091(3) Uani 1 1 d
K8 K 0.2719(5) 0.0229(5) 0.2098(3) 0.0668(19) Uani 1 1 d
K9 K 0.0647(5) 0.8746(8) 0.3590(4) 0.104(4) Uani 1 1 d
K10 K 0.0042(5) 0.0944(8) 0.0683(5) 0.099(3) Uani 1 1 d

loop_
_atom_site_aniso_label
_atom_site_aniso_U_11
_atom_site_aniso_U_22
_atom_site_aniso_U_33
_atom_site_aniso_U_23
_atom_site_aniso_U_13
_atom_site_aniso_U_12
W1 0.0218(3) 0.0351(3) 0.0211(3) 0.0027(3) 0.0020(3) -0.0038(3)
O1 0.033(7) 0.040(8) 0.046(9) 0.006(7) -0.013(6) 0.003(6)
O2 0.049(10) 0.068(11) 0.047(10) -0.004(8) 0.001(8) 0.028(9)
O3 0.034(7) 0.059(9) 0.017(6) -0.010(6) -0.003(5) 0.002(7)
O4 0.034(7) 0.063(9) 0.016(6) -0.006(6) -0.011(5) 0.017(7)
Ge1A 0.0232(9) 0.0406(11) 0.0385(11) 0.0055(9) 0.0001(8) -0.0019(8)
Ge2A 0.0323(10) 0.0391(10) 0.0230(9) -0.0026(8) 0.0096(7) -0.0082(8)
Ge3A 0.0321(9) 0.0256(9) 0.0358(10) -0.0038(8) -0.0008(8) -0.0001(7)
Ge4A 0.0317(9) 0.0361(10) 0.0184(8) -0.0024(7) -0.0021(7) 0.0023(8)
Ge5A 0.0269(9) 0.0300(9) 0.0451(12) -0.0051(9) -0.0024(9) 0.0044(7)
Ge6A 0.0277(9) 0.0549(13) 0.0259(10) -0.0024(9) -0.0071(8) 0.0128(9)
Ge7A 0.0270(9) 0.0415(10) 0.0255(9) 0.0016(8) 0.0072(7) 0.0073(8)
Ge8A 0.0395(11) 0.0351(10) 0.0333(10) 0.0001(8) 0.0123(9) -0.0092(9)
Ge9A 0.0421(11) 0.0326(10) 0.0260(9) -0.0009(8) -0.0074(8) -0.0100(8)
Ge1B 0.289(10) 0.125(4) 0.235(9) -0.060(5) 0.229(9) -0.095(6)
Ge2B 0.144(6) 0.369(14) 0.149(6) -0.190(8) -0.022(5) -0.038(7)
Ge3B 0.111(4) 0.186(5) 0.078(3) -0.060(3) 0.077(3) -0.079(4)
Ge4B 0.051(2) 0.332(10) 0.246(8) -0.242(8) -0.074(4) 0.063(4)
Ge5B 0.095(3) 0.101(3) 0.064(2) 0.022(2) 0.051(2) 0.003(2)
Ge6B 0.074(3) 0.200(6) 0.159(6) 0.120(5) 0.011(3) 0.038(4)
Ge7B 0.0505(19) 0.168(5) 0.104(3) -0.047(3) 0.010(2) 0.026(2)
Ge8B 0.127(4) 0.186(5) 0.077(3) 0.078(3) 0.043(3) 0.100(4)
Ge9B 0.0326(14) 0.141(4) 0.114(3) -0.009(3) 0.0182(18) 0.0158(19)
K1 0.050(2) 0.038(2) 0.028(2) -0.0017(17) 0.0087(19) -0.0049(19)
K2 0.048(2) 0.043(2) 0.033(2) 0.0039(18) -0.0057(19) -0.001(2)
K3 0.038(2) 0.034(2) 0.047(2) -0.0088(17) -0.011(2) 0.0032(18)
K4 0.082(5) 0.028(2) 0.150(8) -0.009(3) 0.068(5) -0.009(3)
K5 0.048(3) 0.078(4) 0.054(3) -0.020(3) 0.020(2) -0.003(3)
K6 0.030(2) 0.041(2) 0.043(2) -0.0097(19) -0.0028(18) 0.0009(17)
K7 0.057(3) 0.182(9) 0.033(3) -0.007(4) -0.010(3) 0.072(5)
K8 0.076(4) 0.094(5) 0.030(2) 0.013(3) 0.012(2) 0.045(4)
K9 0.052(4) 0.207(11) 0.054(4) 0.003(5) -0.010(3) -0.056(5)
K10 0.056(4) 0.168(9) 0.072(5) 0.004(5) -0.001(3) -0.066(5)

loop_
_atom_type_symbol
_atom_type_description
_atom_type_scat_dispersion_real
_atom_type_scat_dispersion_imag
_atom_type_scat_source
Ge Ge 0.1547 1.8001 'International Tables Vol C Tables 4.2.6.8 and 6.1.1.4'
O O 0.0106 0.0060 'International Tables Vol C Tables 4.2.6.8 and 6.1.1.4'
K K 0.2009 0.2494 'International Tables Vol C Tables 4.2.6.8 and 6.1.1.4'
W W -0.8490 6.8722 'International Tables Vol C Tables 4.2.6.8 and 6.1.1.4'

loop_
_geom_angle_atom_site_label_1
_geom_angle_atom_site_label_2
_geom_angle_atom_site_label_3
_geom_angle
_geom_angle_site_symmetry_1
_geom_angle_site_symmetry_3
O2 W1 O3 109.9(8) 4_565 .
O2 W1 O4 106.5(7) 4_565 4_565
O3 W1 O4 113.1(8) . 4_565
O2 W1 O1 110.0(9) 4_565 4_565
O3 W1 O1 107.1(7) . 4_565
O4 W1 O1 110.3(7) 4_565 4_565
O2 W1 K7 56.5(6) 4_565 4_565
O3 W1 K7 122.3(5) . 4_565
O4 W1 K7 50.4(4) 4_565 4_565
O1 W1 K7 130.6(6) 4_565 4_565
O2 W1 K4 65.8(7) 4_565 1_545
O3 W1 K4 119.7(5) . 1_545
O4 W1 K4 126.0(6) 4_565 1_545
O1 W1 K4 44.3(5) 4_565 1_545
K7 W1 K4 104.8(3) 4_565 1_545
O2 W1 K8 113.5(6) 4_565 .
O3 W1 K8 50.7(5) . .
O4 W1 K8 139.9(4) 4_565 .
O1 W1 K8 58.1(5) 4_565 .
K7 W1 K8 167.27(16) 4_565 .
K4 W1 K8 75.1(2) 1_545 .
O2 W1 K6 108.9(6) 4_565 4_565
O3 W1 K6 140.5(5) . 4_565
O4 W1 K6 47.3(5) 4_565 4_565
O1 W1 K6 65.3(5) 4_565 4_565
K7 W1 K6 74.96(15) 4_565 4_565
K4 W1 K6 83.08(12) 1_545 4_565
K8 W1 K6 117.36(13) . 4_565
O2 W1 K10 65.9(7) 4_565 .
O3 W1 K10 44.8(5) . .
O4 W1 K10 118.4(5) 4_565 .
O1 W1 K10 130.3(6) 4_565 .
K7 W1 K10 90.32(19) 4_565 .
K4 W1 K10 106.7(2) 1_545 .
K8 W1 K10 77.72(17) . .
K6 W1 K10 164.19(16) 4_565 .
O2 W1 K5 126.7(7) 4_565 .
O3 W1 K5 25.6(5) . .
O4 W1 K5 88.4(5) 4_565 .
O1 W1 K5 111.8(5) 4_565 .
K7 W1 K5 112.1(2) 4_565 .
K4 W1 K5 141.03(19) 1_545 .
K8 W1 K5 66.16(15) . .
K6 W1 K5 117.78(11) 4_565 .
K10 W1 K5 62.14(17) . .
W1 O1 K4 106.8(7) 4_566 4_576
W1 O1 K6 143.2(8) 4_566 3_666
K4 O1 K6 109.2(6) 4_576 3_666
W1 O1 K8 92.2(6) 4_566 4_566
K4 O1 K8 100.6(6) 4_576 4_566
K6 O1 K8 88.2(5) 3_666 4_566
W1 O1 K6 85.7(6) 4_566 .
K4 O1 K6 106.8(5) 4_576 .
K6 O1 K6 77.3(4) 3_666 .
K8 O1 K6 151.9(5) 4_566 .
W1 O2 K10 162.2(11) 4_566 2
W1 O2 K7 94.1(7) 4_566 .
K10 O2 K7 92.3(6) 2 .
W1 O2 K4 84.9(7) 4_566 4_576
K10 O2 K4 103.7(6) 2 4_576
K7 O2 K4 129.4(7) . 4_576
W1 O2 K10 86.5(7) 4_566 4_566
K10 O2 K10 75.8(6) 2 4_566
K7 O2 K10 107.9(7) . 4_566
K4 O2 K10 122.5(6) 4_576 4_566
W1 O3 K5 137.0(8) . .
W1 O3 K10 108.6(7) . .
K5 O3 K10 97.6(6) . .
W1 O3 K8 100.3(7) . .
K5 O3 K8 101.7(5) . .
K10 O3 K8 110.3(6) . .
W1 O4 K1 142.6(8) 4_566 .
W1 O4 K7 100.1(6) 4_566 .
K1 O4 K7 104.0(5) . .
W1 O4 K6 105.1(7) 4_566 .
K1 O4 K6 96.4(5) . .
K7 O4 K6 104.2(6) . .
Ge5A Ge1A Ge4A 65.61(8) . .
Ge5A Ge1A Ge3A 103.44(9) . .
Ge4A Ge1A Ge3A 67.51(8) . .
Ge5A Ge1A Ge2A 72.39(9) . .
Ge4A Ge1A Ge2A 102.00(9) . .
Ge3A Ge1A Ge2A 62.73(8) . .
Ge5A Ge1A K9 121.6(2) . 2_645
Ge4A Ge1A K9 137.65(16) . 2_645
Ge3A Ge1A K9 134.0(2) . 2_645
Ge2A Ge1A K9 120.18(16) . 2_645
Ge5A Ge1A K3 134.45(12) . 2_655
Ge4A Ge1A K3 140.53(12) . 2_655
Ge3A Ge1A K3 74.00(11) . 2_655
Ge2A Ge1A K3 66.25(10) . 2_655
K9 Ge1A K3 68.26(18) 2_645 2_655
Ge5A Ge1A K8 140.32(13) . 2_655
Ge4A Ge1A K8 76.44(11) . 2_655
Ge3A Ge1A K8 70.50(15) . 2_655
Ge2A Ge1A K8 129.09(16) . 2_655
K9 Ge1A K8 79.6(2) 2_645 2_655
K3 Ge1A K8 82.99(13) 2_655 2_655
Ge6A Ge2A Ge9A 62.06(9) . .
Ge6A Ge2A Ge1A 109.51(10) . .
Ge9A Ge2A Ge1A 103.84(10) . .
Ge6A Ge2A Ge3A 60.09(8) . .
Ge9A Ge2A Ge3A 103.67(9) . .
Ge1A Ge2A Ge3A 58.33(8) . .
Ge6A Ge2A K4 139.01(15) . 3_665
Ge9A Ge2A K4 79.59(12) . 3_665
Ge1A Ge2A K4 92.4(2) . 3_665
Ge3A Ge2A K4 150.7(2) . 3_665
Ge6A Ge2A K3 120.63(12) . 2_655
Ge9A Ge2A K3 173.22(12) . 2_655
Ge1A Ge2A K3 69.49(10) . 2_655
Ge3A Ge2A K3 74.14(11) . 2_655
K4 Ge2A K3 99.14(14) 3_665 2_655
Ge6A Ge2A K2 110.73(12) . 4_565
Ge9A Ge2A K2 117.67(11) . 4_565
Ge1A Ge2A K2 131.92(11) . 4_565
Ge3A Ge2A K2 126.41(11) . 4_565
K4 Ge2A K2 73.49(18) 3_665 4_565
K3 Ge2A K2 67.94(11) 2_655 4_565
Ge1A Ge3A Ge7A 107.39(10) . .
Ge1A Ge3A Ge6A 107.11(10) . .
Ge7A Ge3A Ge6A 59.12(8) . .
Ge1A Ge3A Ge2A 58.94(8) . .
Ge7A Ge3A Ge2A 101.54(9) . .
Ge6A Ge3A Ge2A 56.64(8) . .
Ge1A Ge3A Ge4A 56.06(7) . .
Ge7A Ge3A Ge4A 56.43(7) . .
Ge6A Ge3A Ge4A 96.89(9) . .
Ge2A Ge3A Ge4A 92.49(8) . .
Ge1A Ge3A K2 171.31(12) . 2_655
Ge7A Ge3A K2 76.12(11) . 2_655
Ge6A Ge3A K2 81.55(11) . 2_655
Ge2A Ge3A K2 128.79(12) . 2_655
Ge4A Ge3A K2 123.20(12) . 2_655
Ge1A Ge3A K8 68.15(14) . 2_655
Ge7A Ge3A K8 112.23(12) . 2_655
Ge6A Ge3A K8 169.25(14) . 2_655
Ge2A Ge3A K8 123.46(14) . 2_655
Ge4A Ge3A K8 72.41(12) . 2_655
K2 Ge3A K8 103.19(16) 2_655 2_655
Ge1A Ge3A K3 64.21(9) . 2_655
Ge7A Ge3A K3 163.21(11) . 2_655
Ge6A Ge3A K3 108.00(11) . 2_655
Ge2A Ge3A K3 61.70(9) . 2_655
Ge4A Ge3A K3 119.66(10) . 2_655
K2 Ge3A K3 114.43(12) 2_655 2_655
K8 Ge3A K3 79.07(11) 2_655 2_655
Ge1A Ge4A Ge7A 108.05(9) . .
Ge1A Ge4A Ge8A 106.09(10) . .
Ge7A Ge4A Ge8A 59.98(8) . .
Ge1A Ge4A Ge5A 56.74(8) . .
Ge7A Ge4A Ge5A 102.08(9) . .
Ge8A Ge4A Ge5A 56.97(7) . .
Ge1A Ge4A Ge3A 56.43(7) . .
Ge7A Ge4A Ge3A 56.78(7) . .
Ge8A Ge4A Ge3A 97.06(9) . .
Ge5A Ge4A Ge3A 91.14(8) . .
Ge1A Ge4A K2 105.32(11) . .
Ge7A Ge4A K2 126.96(12) . .
Ge8A Ge4A K2 71.87(10) . .
Ge5A Ge4A K2 65.03(10) . .
Ge3A Ge4A K2 156.12(11) . .
Ge1A Ge4A K6 123.90(12) . .
Ge7A Ge4A K6 68.69(9) . .
Ge8A Ge4A K6 116.60(11) . .
Ge5A Ge4A K6 170.70(11) . .
Ge3A Ge4A K6 82.83(10) . .
K2 Ge4A K6 121.00(12) . .
Ge1A Ge4A K1 167.17(11) . .
Ge7A Ge4A K1 65.66(10) . .
Ge8A Ge4A K1 61.12(9) . .
Ge5A Ge4A K1 112.41(10) . .
Ge3A Ge4A K1 121.19(11) . .
K2 Ge4A K1 72.75(12) . .
K6 Ge4A K1 65.53(11) . .
Ge1A Ge4A K8 64.00(10) . 2_655
Ge7A Ge4A K8 105.66(15) . 2_655
Ge8A Ge4A K8 160.58(14) . 2_655
Ge5A Ge4A K8 119.67(12) . 2_655
Ge3A Ge4A K8 63.52(12) . 2_655
K2 Ge4A K8 125.85(15) . 2_655
K6 Ge4A K8 63.75(13) . 2_655
K1 Ge4A K8 127.74(12) . 2_655
Ge1A Ge4A K4 107.16(12) . 2_645
Ge7A Ge4A K4 135.20(12) . 2_645
Ge8A Ge4A K4 132.18(12) . 2_645
Ge5A Ge4A K4 120.24(11) . 2_645
Ge3A Ge4A K4 130.00(11) . 2_645
K2 Ge4A K4 66.86(11) . 2_645
K6 Ge4A K4 68.97(12) . 2_645
K1 Ge4A K4 83.99(12) . 2_645
K8 Ge4A K4 67.06(13) 2_655 2_645
Ge1A Ge5A Ge9A 105.90(10) . .
Ge1A Ge5A Ge8A 108.63(10) . .
Ge9A Ge5A Ge8A 59.88(9) . .
Ge1A Ge5A Ge4A 57.65(8) . .
Ge9A Ge5A Ge4A 101.71(9) . .
Ge8A Ge5A Ge4A 59.00(8) . .
Ge1A Ge5A K2 109.31(12) . .
Ge9A Ge5A K2 129.12(12) . .
Ge8A Ge5A K2 74.59(11) . .
Ge4A Ge5A K2 69.53(10) . .
Ge1A Ge5A K4 86.72(12) . 3_665
Ge9A Ge5A K4 74.13(17) . 3_665
Ge8A Ge5A K4 133.81(18) . 3_665
Ge4A Ge5A K4 142.13(12) . 3_665
K2 Ge5A K4 142.14(16) . 3_665
Ge1A Ge5A K6 168.46(13) . 2_645
Ge9A Ge5A K6 70.37(10) . 2_645
Ge8A Ge5A K6 79.32(10) . 2_645
Ge4A Ge5A K6 133.33(11) . 2_645
K2 Ge5A K6 80.57(12) . 2_645
K4 Ge5A K6 81.75(13) 3_665 2_645
Ge2A Ge6A Ge7A 107.36(10) . .
Ge2A Ge6A Ge3A 63.27(8) . .
Ge7A Ge6A Ge3A 60.23(8) . .
Ge2A Ge6A Ge9A 60.22(8) . .
Ge7A Ge6A Ge9A 94.84(10) . .
Ge3A Ge6A Ge9A 104.62(9) . .
Ge2A Ge6A K5 139.28(15) . .
Ge7A Ge6A K5 73.53(13) . .
Ge3A Ge6A K5 133.74(14) . .
Ge9A Ge6A K5 79.07(14) . .
Ge2A Ge6A K3 127.82(13) . 4_565
Ge7A Ge6A K3 116.30(12) . 4_565
Ge3A Ge6A K3 116.39(12) . 4_565
Ge9A Ge6A K3 136.85(12) . 4_565
K5 Ge6A K3 82.00(16) . 4_565
Ge2A Ge6A K1 82.83(10) . 4_565
Ge7A Ge6A K1 147.83(13) . 4_565
Ge3A Ge6A K1 144.47(12) . 4_565
Ge9A Ge6A K1 63.18(10) . 4_565
K5 Ge6A K1 79.10(13) . 4_565
K3 Ge6A K1 75.37(12) 4_565 4_565
Ge2A Ge6A K2 114.18(12) . 2_655
Ge7A Ge6A K2 66.04(10) . 2_655
Ge3A Ge6A K2 57.96(9) . 2_655
Ge9A Ge6A K2 158.42(11) . 2_655
K5 Ge6A K2 103.40(14) . 2_655
K3 Ge6A K2 64.15(11) 4_565 2_655
K1 Ge6A K2 138.39(11) 4_565 2_655
Ge6A Ge7A Ge4A 105.03(9) . .
Ge6A Ge7A Ge3A 60.65(8) . .
Ge4A Ge7A Ge3A 66.79(8) . .
Ge6A Ge7A Ge8A 84.77(9) . .
Ge4A Ge7A Ge8A 60.89(8) . .
Ge3A Ge7A Ge8A 104.38(9) . .
Ge6A Ge7A K5 62.93(12) . .
Ge4A Ge7A K5 131.61(14) . .
Ge3A Ge7A K5 123.57(13) . .
Ge8A Ge7A K5 71.12(13) . .
Ge6A Ge7A K1 145.88(12) . .
Ge4A Ge7A K1 73.62(10) . .
Ge3A Ge7A K1 138.52(12) . .
Ge8A Ge7A K1 64.45(9) . .
K5 Ge7A K1 91.91(14) . .
Ge6A Ge7A K6 145.00(13) . .
Ge4A Ge7A K6 69.57(10) . .
Ge3A Ge7A K6 86.82(11) . .
Ge8A Ge7A K6 117.98(11) . .
K5 Ge7A K6 146.63(12) . .
K1 Ge7A K6 67.75(11) . .
Ge6A Ge7A K7 118.59(12) . .
Ge4A Ge7A K7 136.36(12) . .
Ge3A Ge7A K7 133.8(2) . .
Ge8A Ge7A K7 121.8(2) . .
K5 Ge7A K7 74.75(17) . .
K1 Ge7A K7 71.20(16) . .
K6 Ge7A K7 73.72(15) . .
Ge6A Ge7A K2 75.27(10) . 2_655
Ge4A Ge7A K2 119.59(11) . 2_655
Ge3A Ge7A K2 61.70(10) . 2_655
Ge8A Ge7A K2 159.49(11) . 2_655
K5 Ge7A K2 103.01(15) . 2_655
K1 Ge7A K2 136.05(12) . 2_655
K6 Ge7A K2 78.06(11) . 2_655
K7 Ge7A K2 73.35(19) . 2_655
Ge9A Ge8A Ge5A 59.82(8) . .
Ge9A Ge8A Ge7A 95.32(10) . .
Ge5A Ge8A Ge7A 106.71(9) . .
Ge9A Ge8A Ge4A 105.29(9) . .
Ge5A Ge8A Ge4A 64.03(8) . .
Ge7A Ge8A Ge4A 59.12(8) . .
Ge9A Ge8A K1 164.45(14) . .
Ge5A Ge8A K1 131.76(13) . .
Ge7A Ge8A K1 72.13(10) . .
Ge4A Ge8A K1 76.57(10) . .
Ge9A Ge8A K5 73.00(12) . .
Ge5A Ge8A K5 131.84(13) . .
Ge7A Ge8A K5 66.75(12) . .
Ge4A Ge8A K5 125.52(14) . .
K1 Ge8A K5 93.21(13) . .
Ge9A Ge8A K8 96.93(11) . .
Ge5A Ge8A K8 123.65(12) . .
Ge7A Ge8A K8 127.30(12) . .
Ge4A Ge8A K8 156.39(12) . .
K1 Ge8A K8 84.19(12) . .
K5 Ge8A K8 68.48(14) . .
Ge9A Ge8A K2 119.59(12) . .
Ge5A Ge8A K2 64.14(10) . .
Ge7A Ge8A K2 121.25(11) . .
Ge4A Ge8A K2 66.46(10) . .
K1 Ge8A K2 75.56(12) . .
K5 Ge8A K2 161.78(14) . .
K8 Ge8A K2 95.75(12) . .
Ge5A Ge9A Ge8A 60.30(9) . .
Ge5A Ge9A Ge2A 72.11(9) . .
Ge8A Ge9A Ge2A 106.11(9) . .
Ge5A Ge9A Ge6A 105.97(9) . .
Ge8A Ge9A Ge6A 84.50(9) . .
Ge2A Ge9A Ge6A 57.72(8) . .
Ge5A Ge9A K1 154.47(13) . 4_565
Ge8A Ge9A K1 142.84(13) . 4_565
Ge2A Ge9A K1 87.33(11) . 4_565
Ge6A Ge9A K1 73.62(10) . 4_565
Ge5A Ge9A K6 68.93(10) . 2_645
Ge8A Ge9A K6 78.78(11) . 2_645
Ge2A Ge9A K6 131.11(12) . 2_645
Ge6A Ge9A K6 162.82(12) . 2_645
K1 Ge9A K6 118.35(12) 4_565 2_645
Ge5A Ge9A K4 65.64(18) . 3_665
Ge8A Ge9A K4 125.77(19) . 3_665
Ge2A Ge9A K4 58.75(10) . 3_665
Ge6A Ge9A K4 114.92(12) . 3_665
K1 Ge9A K4 90.98(19) 4_565 3_665
K6 Ge9A K4 78.66(13) 2_645 3_665
Ge5A Ge9A K5 126.50(13) . .
Ge8A Ge9A K5 67.08(12) . .
Ge2A Ge9A K5 116.22(14) . .
Ge6A Ge9A K5 58.50(12) . .
K1 Ge9A K5 75.87(13) 4_565 .
K6 Ge9A K5 110.40(14) 2_645 .
K4 Ge9A K5 166.4(2) 3_665 .
Ge4B Ge1B Ge5B 66.9(3) . 2
Ge4B Ge1B Ge3B 69.3(3) . .
Ge5B Ge1B Ge3B 103.2(2) 2 .
Ge4B Ge1B Ge2B 102.5(3) . 2
Ge5B Ge1B Ge2B 73.6(3) 2 2
Ge3B Ge1B Ge2B 58.8(3) . 2
Ge4B Ge1B K4 80.9(3) . .
Ge5B Ge1B K4 147.7(5) 2 .
Ge3B Ge1B K4 60.18(18) . .
Ge2B Ge1B K4 112.1(3) 2 .
Ge4B Ge1B K9 70.7(3) . .
Ge5B Ge1B K9 56.6(2) 2 .
Ge3B Ge1B K9 139.8(5) . .
Ge2B Ge1B K9 128.7(2) 2 .
K4 Ge1B K9 116.5(4) . .
Ge4B Ge1B K7 130.5(3) . 2
Ge5B Ge1B K7 65.3(2) 2 2
Ge3B Ge1B K7 134.2(4) . 2
Ge2B Ge1B K7 75.6(4) 2 2
K4 Ge1B K7 146.7(3) . 2
K9 Ge1B K7 73.1(2) . 2
Ge4B Ge1B K10 142.9(3) . 3_565
Ge5B Ge1B K10 130.6(4) 2 3_565
Ge3B Ge1B K10 74.4(3) . 3_565
Ge2B Ge1B K10 63.1(3) 2 3_565
K4 Ge1B K10 74.7(2) . 3_565
K9 Ge1B K10 145.7(3) . 3_565
K7 Ge1B K10 81.4(3) 2 3_565
Ge6B Ge2B Ge9B 66.5(3) . .
Ge6B Ge2B Ge3B 59.5(3) . 2_545
Ge9B Ge2B Ge3B 104.4(3) . 2_545
Ge6B Ge2B Ge1B 106.3(3) . 2_545
Ge9B Ge2B Ge1B 97.7(3) . 2_545
Ge3B Ge2B Ge1B 56.7(2) 2_545 2_545
Ge6B Ge2B K5 96.0(5) . 4_566
Ge9B Ge2B K5 119.9(4) . 4_566
Ge3B Ge2B K5 114.7(4) 2_545 4_566
Ge1B Ge2B K5 141.7(3) 2_545 4_566
Ge6B Ge2B K10 124.3(4) . 4_566
Ge9B Ge2B K10 167.6(6) . 4_566
Ge3B Ge2B K10 79.3(3) 2_545 4_566
Ge1B Ge2B K10 74.2(3) 2_545 4_566
K5 Ge2B K10 67.51(18) 4_566 4_566
Ge6B Ge2B K1 110.4(4) . .
Ge9B Ge2B K1 62.1(2) . .
Ge3B Ge2B K1 166.4(3) 2_545 .
Ge1B Ge2B K1 123.8(4) 2_545 .
K5 Ge2B K1 73.85(18) 4_566 .
K10 Ge2B K1 114.3(3) 4_566 .
Ge6B Ge3B Ge1B 108.2(2) 2 .
Ge6B Ge3B Ge7B 62.0(3) 2 .
Ge1B Ge3B Ge7B 104.5(3) . .
Ge6B Ge3B Ge2B 53.8(3) 2 2
Ge1B Ge3B Ge2B 64.5(4) . 2
Ge7B Ge3B Ge2B 102.5(2) . 2
Ge6B Ge3B Ge4B 99.1(3) 2 .
Ge1B Ge3B Ge4B 52.6(3) . .
Ge7B Ge3B Ge4B 56.1(3) . .
Ge2B Ge3B Ge4B 95.6(2) 2 .
Ge6B Ge3B K4 175.1(3) 2 .
Ge1B Ge3B K4 76.6(2) . .
Ge7B Ge3B K4 116.2(3) . .
Ge2B Ge3B K4 130.7(4) 2 .
Ge4B Ge3B K4 82.9(3) . .
Ge6B Ge3B K9 73.4(3) 2 4_575
Ge1B Ge3B K9 141.7(4) . 4_575
Ge7B Ge3B K9 109.2(3) . 4_575
Ge2B Ge3B K9 90.3(3) 2 4_575
Ge4B Ge3B K9 165.0(4) . 4_575
K4 Ge3B K9 103.6(3) . 4_575
Ge6B Ge3B K3 84.9(2) 2 4_565
Ge1B Ge3B K3 154.1(4) . 4_565
Ge7B Ge3B K3 61.32(17) . 4_565
Ge2B Ge3B K3 136.7(3) 2 4_565
Ge4B Ge3B K3 104.2(3) . 4_565
K4 Ge3B K3 90.23(17) . 4_565
K9 Ge3B K3 62.75(17) 4_575 4_565
Ge1B Ge4B Ge7B 111.1(3) . .
Ge1B Ge4B Ge8B 103.8(2) . 1_455
Ge7B Ge4B Ge8B 56.9(2) . 1_455
Ge1B Ge4B Ge5B 57.90(19) . 2
Ge7B Ge4B Ge5B 101.9(2) . 2
Ge8B Ge4B Ge5B 54.94(19) 1_455 2
Ge1B Ge4B Ge3B 58.1(3) . .
Ge7B Ge4B Ge3B 57.9(2) . .
Ge8B Ge4B Ge3B 92.07(18) 1_455 .
Ge5B Ge4B Ge3B 91.5(2) 2 .
Ge1B Ge4B K2 127.2(4) . 2_655
Ge7B Ge4B K2 68.19(15) . 2_655
Ge8B Ge4B K2 115.3(3) 1_455 2_655
Ge5B Ge4B K2 169.7(3) 2 2_655
Ge3B Ge4B K2 85.48(19) . 2_655
Ge1B Ge4B K9 72.6(3) . .
Ge7B Ge4B K9 153.4(4) . .
Ge8B Ge4B K9 96.4(2) 1_455 .
Ge5B Ge4B K9 56.59(15) 2 .
Ge3B Ge4B K9 130.6(3) . .
K2 Ge4B K9 131.90(16) 2_655 .
Ge9B Ge5B Ge1B 104.0(3) . 2_545
Ge9B Ge5B Ge8B 59.1(2) . 2_645
Ge1B Ge5B Ge8B 107.8(2) 2_545 2_645
Ge9B Ge5B Ge4B 103.50(18) . 2_545
Ge1B Ge5B Ge4B 55.2(4) 2_545 2_545
Ge8B Ge5B Ge4B 62.4(3) 2_645 2_545
Ge9B Ge5B K9 172.3(2) . 2_545
Ge1B Ge5B K9 83.6(3) 2_545 2_545
Ge8B Ge5B K9 117.4(3) 2_645 2_545
Ge4B Ge5B K9 79.3(2) 2_545 2_545
Ge9B Ge5B K5 94.7(2) . .
Ge1B Ge5B K5 149.8(3) 2_545 .
Ge8B Ge5B K5 102.1(2) 2_645 .
Ge4B Ge5B K5 142.5(3) 2_545 .
K9 Ge5B K5 79.1(2) 2_545 .
Ge9B Ge5B K7 99.2(2) . .
Ge1B Ge5B K7 76.3(3) 2_545 .
Ge8B Ge5B K7 158.3(3) 2_645 .
Ge4B Ge5B K7 129.9(3) 2_545 .
K9 Ge5B K7 84.0(3) 2_545 .
K5 Ge5B K7 77.41(17) . .
Ge2B Ge6B Ge3B 66.7(3) . 2_545
Ge2B Ge6B Ge9B 58.4(3) . .
Ge3B Ge6B Ge9B 103.8(2) 2_545 .
Ge2B Ge6B Ge7B 112.0(3) . 2_545
Ge3B Ge6B Ge7B 61.9(3) 2_545 2_545
Ge9B Ge6B Ge7B 94.5(3) . 2_545
Ge2B Ge6B K3 97.5(3) . .
Ge3B Ge6B K3 161.0(4) 2_545 .
Ge9B Ge6B K3 74.19(18) . .
Ge7B Ge6B K3 136.7(4) 2_545 .
Ge2B Ge6B K9 91.6(4) . 3_566
Ge3B Ge6B K9 66.1(3) 2_545 3_566
Ge9B Ge6B K9 149.2(4) . 3_566
Ge7B Ge6B K9 104.5(2) 2_545 3_566
K3 Ge6B K9 105.6(2) . 3_566
Ge2B Ge6B K9 142.9(3) . 1_545
Ge3B Ge6B K9 132.4(3) 2_545 1_545
Ge9B Ge6B K9 84.6(3) . 1_545
Ge7B Ge6B K9 70.8(3) 2_545 1_545
K3 Ge6B K9 66.64(19) . 1_545
K9 Ge6B K9 124.3(2) 3_566 1_545
Ge8B Ge7B Ge4B 63.8(3) 1_455 .
Ge8B Ge7B Ge3B 101.4(2) 1_455 .
Ge4B Ge7B Ge3B 66.0(3) . .
Ge8B Ge7B Ge6B 80.7(2) 1_455 2
Ge4B Ge7B Ge6B 102.0(3) . 2
Ge3B Ge7B Ge6B 56.1(2) . 2
Ge8B Ge7B K3 170.8(3) 1_455 4_565
Ge4B Ge7B K3 122.7(3) . 4_565
Ge3B Ge7B K3 77.41(17) . 4_565
Ge6B Ge7B K3 91.2(2) 2 4_565
Ge8B Ge7B K7 71.68(19) 1_455 .
Ge4B Ge7B K7 90.1(3) . .
Ge3B Ge7B K7 155.3(3) . .
Ge6B Ge7B K7 141.1(3) 2 .
K3 Ge7B K7 113.15(17) 4_565 .
Ge8B Ge7B K2 122.7(3) 1_455 2_655
Ge4B Ge7B K2 70.76(16) . 2_655
Ge3B Ge7B K2 89.8(2) . 2_655
Ge6B Ge7B K2 143.5(3) 2 2_655
K3 Ge7B K2 66.51(12) 4_565 2_655
K7 Ge7B K2 75.48(19) . 2_655
Ge8B Ge7B K9 73.1(3) 1_455 2_545
Ge4B Ge7B K9 136.9(3) . 2_545
Ge3B Ge7B K9 123.6(2) . 2_545
Ge6B Ge7B K9 67.8(2) 2 2_545
K3 Ge7B K9 99.82(18) 4_565 2_545
K7 Ge7B K9 78.1(2) . 2_545
K2 Ge7B K9 141.5(2) 2_655 2_545
Ge9B Ge8B Ge5B 60.33(19) 2_655 2_655
Ge9B Ge8B Ge7B 101.2(2) 2_655 1_655
Ge5B Ge8B Ge7B 110.1(3) 2_655 1_655
Ge9B Ge8B Ge4B 104.6(3) 2_655 1_655
Ge5B Ge8B Ge4B 62.7(2) 2_655 1_655
Ge7B Ge8B Ge4B 59.2(2) 1_655 1_655
Ge9B Ge8B K10 124.3(2) 2_655 2_655
Ge5B Ge8B K10 90.7(3) 2_655 2_655
Ge7B Ge8B K10 134.3(3) 1_655 2_655
Ge4B Ge8B K10 100.8(4) 1_655 2_655
Ge9B Ge8B K7 157.9(3) 2_655 1_655
Ge5B Ge8B K7 140.6(3) 2_655 1_655
Ge7B Ge8B K7 67.58(19) 1_655 1_655
Ge4B Ge8B K7 86.3(3) 1_655 1_655
K10 Ge8B K7 70.73(17) 2_655 1_655
Ge9B Ge8B K9 82.6(3) 2_655 2_645
Ge5B Ge8B K9 142.3(3) 2_655 2_645
Ge7B Ge8B K9 68.4(2) 1_655 2_645
Ge4B Ge8B K9 127.6(2) 1_655 2_645
K10 Ge8B K9 117.8(3) 2_655 2_645
K7 Ge8B K9 75.6(2) 1_655 2_645
Ge9B Ge8B K8 58.99(19) 2_655 2_655
Ge5B Ge8B K8 93.4(2) 2_655 2_655
Ge7B Ge8B K8 136.6(3) 1_655 2_655
Ge4B Ge8B K8 156.1(2) 1_655 2_655
K10 Ge8B K8 78.7(2) 2_655 2_655
K7 Ge8B K8 115.4(2) 1_655 2_655
K9 Ge8B K8 70.8(2) 2_645 2_655
Ge2B Ge9B Ge8B 109.9(2) . 2_645
Ge2B Ge9B Ge5B 80.7(3) . .
Ge8B Ge9B Ge5B 60.6(2) 2_645 .
Ge2B Ge9B Ge6B 55.0(4) . .
Ge8B Ge9B Ge6B 82.6(2) 2_645 .
Ge5B Ge9B Ge6B 107.44(17) . .
Ge2B Ge9B K8 167.8(3) . .
Ge8B Ge9B K8 82.3(2) 2_645 .
Ge5B Ge9B K8 107.3(2) . .
Ge6B Ge9B K8 128.2(3) . .
Ge2B Ge9B K1 80.1(2) . .
Ge8B Ge9B K1 161.2(2) 2_645 .
Ge5B Ge9B K1 107.4(2) . .
Ge6B Ge9B K1 115.7(3) . .
K8 Ge9B K1 88.52(18) . .
Ge2B Ge9B K3 88.4(3) . .
Ge8B Ge9B K3 120.2(3) 2_645 .
Ge5B Ge9B K3 168.18(19) . .
Ge6B Ge9B K3 62.06(17) . .
K8 Ge9B K3 84.26(15) . .
K1 Ge9B K3 74.73(14) . .
O4 K1 Ge9A 73.6(3) . 4_566
O4 K1 Ge8A 119.2(3) . .
Ge9A K1 Ge8A 133.59(16) 4_566 .
O4 K1 Ge9B 102.7(4) . .
Ge9A K1 Ge9B 135.10(16) 4_566 .
Ge8A K1 Ge9B 88.20(14) . .
O4 K1 Ge7A 75.8(3) . .
Ge9A K1 Ge7A 121.55(14) 4_566 .
Ge8A K1 Ge7A 43.43(7) . .
Ge9B K1 Ge7A 99.50(15) . .
O4 K1 Ge6A 106.2(3) . 4_566
Ge9A K1 Ge6A 43.20(8) 4_566 4_566
Ge8A K1 Ge6A 130.64(15) . 4_566
Ge9B K1 Ge6A 100.37(14) . 4_566
Ge7A K1 Ge6A 158.99(16) . 4_566
O4 K1 Ge4A 95.8(4) . .
Ge9A K1 Ge4A 95.30(12) 4_566 .
Ge8A K1 Ge4A 42.32(7) . .
Ge9B K1 Ge4A 129.30(16) . .
Ge7A K1 Ge4A 40.72(6) . .
Ge6A K1 Ge4A 119.08(14) 4_566 .
O4 K1 Ge2B 71.9(4) . .
Ge9A K1 Ge2B 104.28(14) 4_566 .
Ge8A K1 Ge2B 122.13(16) . .
Ge9B K1 Ge2B 37.79(12) . .
Ge7A K1 Ge2B 111.6(2) . .
Ge6A K1 Ge2B 88.4(2) 4_566 .
Ge4A K1 Ge2B 152.3(2) . .
O4 K1 K6 43.3(4) . .
Ge9A K1 K6 67.36(11) 4_566 .
Ge8A K1 K6 91.65(13) . .
Ge9B K1 K6 138.76(18) . .
Ge7A K1 K6 56.21(10) . .
Ge6A K1 K6 110.50(14) 4_566 .
Ge4A K1 K6 55.29(9) . .
Ge2B K1 K6 115.0(2) . .
O4 K1 K7 39.1(3) . .
Ge9A K1 K7 112.65(16) 4_566 .
Ge8A K1 K7 91.20(14) . .
Ge9B K1 K7 75.03(19) . .
Ge7A K1 K7 54.93(12) . .
Ge6A K1 K7 138.07(15) 4_566 .
Ge4A K1 K7 92.49(16) . .
Ge2B K1 K7 62.1(3) . .
K6 K1 K7 63.74(17) . .
O4 K1 K3 127.0(4) . .
Ge9A K1 K3 91.65(12) 4_566 .
Ge8A K1 K3 107.84(13) . .
Ge9B K1 K3 54.06(12) . .
Ge7A K1 K3 145.59(14) . .
Ge6A K1 K3 49.13(9) 4_566 .
Ge4A K1 K3 136.71(14) . .
Ge2B K1 K3 62.9(2) . .
K6 K1 K3 158.20(15) . .
K7 K1 K3 123.71(19) . .
O4 K1 K2 139.7(4) . .
Ge9A K1 K2 85.10(13) 4_566 .
Ge8A K1 K2 55.71(10) . .
Ge9B K1 K2 116.29(15) . .
Ge7A K1 K2 87.57(11) . .
Ge6A K1 K2 77.57(12) 4_566 .
Ge4A K1 K2 51.81(9) . .
Ge2B K1 K2 147.9(2) . .
K6 K1 K2 97.01(13) . .
K7 K1 K2 142.50(16) . .
K3 K1 K2 86.51(12) . .
Ge3A K2 Ge5A 108.16(14) 2_645 .
Ge3A K2 Ge4A 120.23(15) 2_645 .
Ge5A K2 Ge4A 45.44(7) . .
Ge3A K2 Ge2A 89.92(12) 2_645 4_566
Ge5A K2 Ge2A 138.69(15) . 4_566
Ge4A K2 Ge2A 93.29(12) . 4_566
Ge3A K2 Ge7B 123.50(17) 2_645 2_645
Ge5A K2 Ge7B 103.16(15) . 2_645
Ge4A K2 Ge7B 115.38(16) . 2_645
Ge2A K2 Ge7B 96.30(15) 4_566 2_645
Ge3A K2 Ge4B 158.8(2) 2_645 2_645
Ge5A K2 Ge4B 70.53(12) . 2_645
Ge4A K2 Ge4B 74.74(14) . 2_645
Ge2A K2 Ge4B 104.9(2) 4_566 2_645
Ge7B K2 Ge4B 41.06(13) 2_645 2_645
Ge3A K2 Ge7A 42.19(7) 2_645 2_645
Ge5A K2 Ge7A 99.15(12) . 2_645
Ge4A K2 Ge7A 139.56(14) . 2_645
Ge2A K2 Ge7A 117.89(13) 4_566 2_645
Ge7B K2 Ge7A 87.72(15) 2_645 2_645
Ge4B K2 Ge7A 116.6(2) 2_645 2_645
Ge3A K2 Ge8A 81.65(11) 2_645 .
Ge5A K2 Ge8A 41.27(7) . .
Ge4A K2 Ge8A 41.67(7) . .
Ge2A K2 Ge8A 109.91(14) 4_566 .
Ge7B K2 Ge8A 144.19(16) 2_645 .
Ge4B K2 Ge8A 106.62(13) 2_645 .
Ge7A K2 Ge8A 100.34(12) 2_645 .
Ge3A K2 K3 87.77(13) 2_645 3_656
Ge5A K2 K3 158.12(17) . 3_656
Ge4A K2 K3 137.95(15) . 3_656
Ge2A K2 K3 53.13(10) 4_566 3_656
Ge7B K2 K3 54.99(12) 2_645 3_656
Ge4B K2 K3 89.14(14) 2_645 3_656
Ge7A K2 K3 82.42(12) 2_645 3_656
Ge8A K2 K3 160.22(17) . 3_656
Ge3A K2 Ge6A 40.49(7) 2_645 2_645
Ge5A K2 Ge6A 137.23(15) . 2_645
Ge4A K2 Ge6A 158.66(16) . 2_645
Ge2A K2 Ge6A 79.71(10) 4_566 2_645
Ge7B K2 Ge6A 85.57(13) 2_645 2_645
Ge4B K2 Ge6A 126.48(17) 2_645 2_645
Ge7A K2 Ge6A 38.69(6) 2_645 2_645
Ge8A K2 Ge6A 122.02(14) . 2_645
K3 K2 Ge6A 50.56(9) 3_656 2_645
Ge3A K2 K4 137.51(17) 2_645 2_645
Ge5A K2 K4 98.26(17) . 2_645
Ge4A K2 K4 59.93(15) . 2_645
Ge2A K2 K4 49.74(12) 4_566 2_645
Ge7B K2 K4 79.82(17) 2_645 2_645
Ge4B K2 K4 61.8(2) 2_645 2_645
Ge7A K2 K4 160.50(19) 2_645 2_645
Ge8A K2 K4 98.52(17) . 2_645
K3 K2 K4 78.15(16) 3_656 2_645
Ge6A K2 K4 124.50(17) 2_645 2_645
Ge3A K2 K1 74.82(12) 2_645 .
Ge5A K2 K1 86.86(12) . .
Ge4A K2 K1 55.43(9) . .
Ge2A K2 K1 61.85(10) 4_566 .
Ge7B K2 K1 153.14(18) 2_645 .
Ge4B K2 K1 125.5(2) 2_645 .
Ge7A K2 K1 115.59(14) 2_645 .
Ge8A K2 K1 48.74(9) . .
K3 K2 K1 112.32(14) 3_656 .
Ge6A K2 K1 104.06(13) 2_645 .
K4 K2 K1 74.05(14) 2_645 .
Ge6B K3 Ge6A 114.7(2) . 4_566
Ge6B K3 Ge2A 153.0(2) . 2_645
Ge6A K3 Ge2A 92.26(13) 4_566 2_645
Ge6B K3 Ge1A 112.2(2) . 2_645
Ge6A K3 Ge1A 126.16(15) 4_566 2_645
Ge2A K3 Ge1A 44.25(7) 2_645 2_645
Ge6B K3 Ge7B 74.69(16) . 4_566
Ge6A K3 Ge7B 97.67(15) 4_566 4_566
Ge2A K3 Ge7B 103.68(16) 2_645 4_566
Ge1A K3 Ge7B 119.10(17) 2_645 4_566
Ge6B K3 Ge9B 43.74(12) . .
Ge6A K3 Ge9B 103.71(14) 4_566 .
Ge2A K3 Ge9B 131.85(16) 2_645 .
Ge1A K3 Ge9B 92.40(14) 2_645 .
Ge7B K3 Ge9B 118.31(16) 4_566 .
Ge6B K3 Ge3A 132.40(19) . 2_645
Ge6A K3 Ge3A 86.17(12) 4_566 2_645
Ge2A K3 Ge3A 44.15(7) 2_645 2_645
Ge1A K3 Ge3A 41.79(7) 2_645 2_645
Ge7B K3 Ge3A 147.83(17) 4_566 2_645
Ge9B K3 Ge3A 91.32(13) . 2_645
Ge6B K3 K9 61.2(3) . 1_545
Ge6A K3 K9 174.0(2) 4_566 1_545
Ge2A K3 K9 91.8(2) 2_645 1_545
Ge1A K3 K9 55.27(17) 2_645 1_545
Ge7B K3 K9 85.69(18) 4_566 1_545
Ge9B K3 K9 70.3(2) . 1_545
Ge3A K3 K9 93.67(17) 2_645 1_545
Ge6B K3 Ge3B 82.61(17) . 4_566
Ge6A K3 Ge3B 131.83(17) 4_566 4_566
Ge2A K3 Ge3B 79.52(11) 2_645 4_566
Ge1A K3 Ge3B 78.44(11) 2_645 4_566
Ge7B K3 Ge3B 41.27(14) 4_566 4_566
Ge9B K3 Ge3B 117.08(16) . 4_566
Ge3A K3 Ge3B 115.80(13) 2_645 4_566
K9 K3 Ge3B 53.45(17) 1_545 4_566
Ge6B K3 K2 131.9(2) . 3_656
Ge6A K3 K2 65.29(11) 4_566 3_656
Ge2A K3 K2 58.94(11) 2_645 3_656
Ge1A K3 K2 100.44(13) 2_645 3_656
Ge7B K3 K2 58.50(13) 4_566 3_656
Ge9B K3 K2 166.52(17) . 3_656
Ge3A K3 K2 95.50(13) 2_645 3_656
K9 K3 K2 120.7(2) 1_545 3_656
Ge3B K3 K2 70.10(14) 4_566 3_656
Ge6B K3 K1 84.25(16) . .
Ge6A K3 K1 55.49(10) 4_566 .
Ge2A K3 K1 112.54(15) 2_645 .
Ge1A K3 K1 106.19(14) 2_645 .
Ge7B K3 K1 134.42(17) 4_566 .
Ge9B K3 K1 51.21(12) . .
Ge3A K3 K1 73.23(11) 2_645 .
K9 K3 K1 118.7(2) 1_545 .
Ge3B K3 K1 166.85(16) 4_566 .
K2 K3 K1 120.05(14) 3_656 .
Ge6B K3 K5 68.2(2) . 4_566
Ge6A K3 K5 48.43(10) 4_566 4_566
Ge2A K3 K5 137.90(15) 2_645 4_566
Ge1A K3 K5 167.83(17) 2_645 4_566
Ge7B K3 K5 73.02(15) 4_566 4_566
Ge9B K3 K5 79.77(14) . 4_566
Ge3A K3 K5 128.37(14) 2_645 4_566
K9 K3 K5 128.7(2) 1_545 4_566
Ge3B K3 K5 113.39(15) 4_566 4_566
K2 K3 K5 86.88(14) 3_656 4_566
K1 K3 K5 61.64(11) . 4_566
O1 K4 O2 58.1(5) 4_575 4_575
O1 K4 Ge3B 143.6(4) 4_575 .
O2 K4 Ge3B 92.9(4) 4_575 .
O1 K4 Ge2A 124.8(4) 4_575 3_665
O2 K4 Ge2A 133.2(5) 4_575 3_665
Ge3B K4 Ge2A 90.62(18) . 3_665
O1 K4 W1 28.9(3) 4_575 1_565
O2 K4 W1 29.3(3) 4_575 1_565
Ge3B K4 W1 118.9(3) . 1_565
Ge2A K4 W1 137.0(2) 3_665 1_565
O1 K4 Ge5A 91.3(4) 4_575 3_665
O2 K4 Ge5A 83.2(4) 4_575 3_665
Ge3B K4 Ge5A 107.7(3) . 3_665
Ge2A K4 Ge5A 51.55(11) 3_665 3_665
W1 K4 Ge5A 88.06(18) 1_565 3_665
O1 K4 Ge1B 103.5(4) 4_575 .
O2 K4 Ge1B 74.8(4) 4_575 .
Ge3B K4 Ge1B 43.20(15) . .
Ge2A K4 Ge1B 131.39(19) 3_665 .
W1 K4 Ge1B 88.17(19) 1_565 .
Ge5A K4 Ge1B 140.7(4) 3_665 .
O1 K4 Ge9A 83.2(4) 4_575 3_665
O2 K4 Ge9A 111.6(4) 4_575 3_665
Ge3B K4 Ge9A 131.0(2) . 3_665
Ge2A K4 Ge9A 41.66(9) 3_665 3_665
W1 K4 Ge9A 99.12(14) 1_565 3_665
Ge5A K4 Ge9A 40.23(8) 3_665 3_665
Ge1B K4 Ge9A 172.7(2) . 3_665
O1 K4 Ge4A 78.5(4) 4_575 2_655
O2 K4 Ge4A 128.3(4) 4_575 2_655
Ge3B K4 Ge4A 110.4(2) . 2_655
Ge2A K4 Ge4A 93.4(2) 3_665 2_655
W1 K4 Ge4A 103.1(2) 1_565 2_655
Ge5A K4 Ge4A 127.6(2) 3_665 2_655
Ge1B K4 Ge4A 91.2(3) . 2_655
Ge9A K4 Ge4A 87.37(19) 3_665 2_655
O1 K4 K2 130.4(5) 4_575 2_655
O2 K4 K2 164.0(4) 4_575 2_655
Ge3B K4 K2 73.35(19) . 2_655
Ge2A K4 K2 56.77(13) 3_665 2_655
W1 K4 K2 156.2(3) 1_565 2_655
Ge5A K4 K2 108.30(16) 3_665 2_655
Ge1B K4 K2 89.5(2) . 2_655
Ge9A K4 K2 83.95(16) 3_665 2_655
Ge4A K4 K2 53.21(15) 2_655 2_655
O1 K4 K6 36.3(4) 4_575 2_655
O2 K4 K6 94.0(3) 4_575 2_655
Ge3B K4 K6 161.2(3) . 2_655
Ge2A K4 K6 97.34(19) 3_665 2_655
W1 K4 K6 65.01(12) 1_565 2_655
Ge5A K4 K6 90.42(14) 3_665 2_655
Ge1B K4 K6 122.7(3) . 2_655
Ge9A K4 K6 61.50(13) 3_665 2_655
Ge4A K4 K6 52.40(14) 2_655 2_655
K2 K4 K6 96.9(2) 2_655 2_655
O1 K4 K8 43.6(4) 4_575 1_565
O2 K4 K8 72.5(4) 4_575 1_565
Ge3B K4 K8 110.8(2) . 1_565
Ge2A K4 K8 147.0(3) 3_665 1_565
W1 K4 K8 53.00(11) 1_565 1_565
Ge5A K4 K8 134.90(18) 3_665 1_565
Ge1B K4 K8 68.02(19) . 1_565
Ge9A K4 K8 116.7(2) 3_665 1_565
Ge4A K4 K8 56.32(15) 2_655 1_565
K2 K4 K8 104.4(2) 2_655 1_565
K6 K4 K8 55.23(15) 2_655 1_565
O3 K5 Ge6A 116.5(4) . .
O3 K5 Ge5B 95.8(4) . .
Ge6A K5 Ge5B 140.9(2) . .
O3 K5 Ge2B 75.3(4) . 4_565
Ge6A K5 Ge2B 101.0(2) . 4_565
Ge5B K5 Ge2B 108.5(2) . 4_565
O3 K5 Ge7A 127.7(4) . .
Ge6A K5 Ge7A 43.54(9) . .
Ge5B K5 Ge7A 99.57(18) . .
Ge2B K5 Ge7A 141.8(3) 4_565 .
O3 K5 Ge8A 85.7(4) . .
Ge6A K5 Ge8A 59.55(11) . .
Ge5B K5 Ge8A 104.8(2) . .
Ge2B K5 Ge8A 142.9(2) 4_565 .
Ge7A K5 Ge8A 42.13(9) . .
O3 K5 Ge9A 76.1(3) . .
Ge6A K5 Ge9A 42.43(8) . .
Ge5B K5 Ge9A 143.5(2) . .
Ge2B K5 Ge9A 103.8(2) 4_565 .
Ge7A K5 Ge9A 62.17(10) . .
Ge8A K5 Ge9A 39.92(8) . .
O3 K5 K10 43.2(4) . .
Ge6A K5 K10 151.1(2) . .
Ge5B K5 K10 68.05(19) . .
Ge2B K5 K10 58.1(2) 4_565 .
Ge7A K5 K10 160.1(3) . .
Ge8A K5 K10 123.8(3) . .
Ge9A K5 K10 118.3(2) . .
O3 K5 W1 17.4(3) . .
Ge6A K5 W1 100.68(13) . .
Ge5B K5 W1 113.2(2) . .
Ge2B K5 W1 69.9(2) 4_565 .
Ge7A K5 W1 121.85(17) . .
Ge8A K5 W1 82.47(13) . .
Ge9A K5 W1 63.04(9) . .
K10 K5 W1 55.31(18) . .
O3 K5 K8 41.5(3) . .
Ge6A K5 K8 111.7(2) . .
Ge5B K5 K8 77.55(17) . .
Ge2B K5 K8 116.3(3) 4_565 .
Ge7A K5 K8 94.4(2) . .
Ge8A K5 K8 56.16(15) . .
Ge9A K5 K8 73.11(15) . .
K10 K5 K8 68.2(2) . .
W1 K5 K8 51.82(12) . .
O3 K5 K9 111.7(4) . 2_545
Ge6A K5 K9 125.8(3) . 2_545
Ge5B K5 K9 49.30(16) . 2_545
Ge2B K5 K9 68.6(2) 4_565 2_545
Ge7A K5 K9 116.2(2) . 2_545
Ge8A K5 K9 148.4(2) . 2_545
Ge9A K5 K9 166.1(3) . 2_545
K10 K5 K9 68.4(3) . 2_545
W1 K5 K9 121.7(2) . 2_545
K8 K5 K9 120.5(2) . 2_545
O3 K5 K7 144.9(4) . .
Ge6A K5 K7 87.41(19) . .
Ge5B K5 K7 54.24(17) . .
Ge2B K5 K7 127.6(3) 4_565 .
Ge7A K5 K7 53.52(13) . .
Ge8A K5 K7 85.43(15) . .
Ge9A K5 K7 115.62(18) . .
K10 K5 K7 120.8(2) . .
W1 K5 K7 159.3(2) . .
K8 K5 K7 107.5(2) . .
K9 K5 K7 65.07(17) 2_545 .
O1 K6 O4 135.2(5) 3_666 .
O1 K6 O1 102.7(4) 3_666 .
O4 K6 O1 55.8(4) . .
O1 K6 Ge7A 123.5(4) 3_666 .
O4 K6 Ge7A 74.0(3) . .
O1 K6 Ge7A 128.0(3) . .
O1 K6 Ge4A 82.7(4) 3_666 .
O4 K6 Ge4A 96.7(3) . .
O1 K6 Ge4A 146.1(3) . .
Ge7A K6 Ge4A 41.73(7) . .
O1 K6 W1 126.2(4) 3_666 4_566
O4 K6 W1 27.7(3) . 4_566
O1 K6 W1 29.0(3) . 4_566
Ge7A K6 W1 99.21(11) . 4_566
Ge4A K6 W1 123.85(13) . 4_566
O1 K6 Ge5A 114.9(4) 3_666 2_655
O4 K6 Ge5A 100.1(3) . 2_655
O1 K6 Ge5A 79.5(3) . 2_655
Ge7A K6 Ge5A 98.83(13) . 2_655
Ge4A K6 Ge5A 129.08(15) . 2_655
W1 K6 Ge5A 85.27(10) 4_566 2_655
O1 K6 Ge9A 76.0(3) 3_666 2_655
O4 K6 Ge9A 124.7(3) . 2_655
O1 K6 Ge9A 76.0(3) . 2_655
Ge7A K6 Ge9A 133.24(15) . 2_655
Ge4A K6 Ge9A 136.85(15) . 2_655
W1 K6 Ge9A 98.84(11) 4_566 2_655
Ge5A K6 Ge9A 40.70(7) 2_655 2_655
O1 K6 K6 59.0(4) 3_666 3_666
O4 K6 K6 90.5(3) . 3_666
O1 K6 K6 43.7(3) . 3_666
Ge7A K6 K6 158.9(2) . 3_666
Ge4A K6 K6 129.7(2) . 3_666
W1 K6 K6 69.45(14) 4_566 3_666
Ge5A K6 K6 97.94(17) 2_655 3_666
Ge9A K6 K6 67.49(13) 2_655 3_666
O1 K6 K8 49.5(4) 3_666 2_655
O4 K6 K8 158.0(3) . 2_655
O1 K6 K8 145.0(3) . 2_655
Ge7A K6 K8 86.79(13) . 2_655
Ge4A K6 K8 61.40(12) . 2_655
W1 K6 K8 173.97(16) 4_566 2_655
Ge5A K6 K8 93.21(16) 2_655 2_655
Ge9A K6 K8 76.36(14) 2_655 2_655
K6 K6 K8 105.05(18) 3_666 2_655
O1 K6 K1 110.7(4) 3_666 .
O4 K6 K1 40.3(3) . .
O1 K6 K1 88.2(3) . .
Ge7A K6 K1 56.04(10) . .
Ge4A K6 K1 59.18(10) . .
W1 K6 K1 65.29(10) 4_566 .
Ge5A K6 K1 134.24(14) 2_655 .
Ge9A K6 K1 163.96(16) 2_655 .
K6 K6 K1 102.85(19) 3_666 .
K8 K6 K1 119.30(16) 2_655 .
O1 K6 K4 34.5(3) 3_666 2_645
O4 K6 K4 109.1(3) . 2_645
O1 K6 K4 108.2(3) . 2_645
Ge7A K6 K4 99.24(16) . 2_645
Ge4A K6 K4 58.63(15) . 2_645
W1 K6 K4 116.35(15) 4_566 2_645
Ge5A K6 K4 148.91(16) 2_655 2_645
Ge9A K6 K4 110.45(15) 2_655 2_645
K6 K6 K4 71.96(18) 3_666 2_645
K8 K6 K4 62.87(16) 2_655 2_645
K1 K6 K4 76.78(14) . 2_645
O4 K7 O2 58.8(4) . .
O4 K7 W1 29.5(3) . 4_566
O2 K7 W1 29.4(3) . 4_566
O4 K7 Ge7B 154.8(5) . .
O2 K7 Ge7B 122.4(5) . .
W1 K7 Ge7B 147.5(3) 4_566 .
O4 K7 Ge5B 105.4(5) . .
O2 K7 Ge5B 121.7(5) . .
W1 K7 Ge5B 114.8(3) 4_566 .
Ge7B K7 Ge5B 94.5(2) . .
O4 K7 Ge7A 73.6(3) . .
O2 K7 Ge7A 126.0(4) . .
W1 K7 Ge7A 101.18(14) 4_566 .
Ge7B K7 Ge7A 90.42(17) . .
Ge5B K7 Ge7A 92.9(2) . .
O4 K7 Ge8B 147.8(4) . 1_455
O2 K7 Ge8B 89.3(4) . 1_455
W1 K7 Ge8B 118.7(2) 4_566 1_455
Ge7B K7 Ge8B 40.74(11) . 1_455
Ge5B K7 Ge8B 94.8(2) . 1_455
Ge7A K7 Ge8B 131.0(2) . 1_455
O4 K7 Ge1B 103.4(5) . 2_545
O2 K7 Ge1B 87.3(5) . 2_545
W1 K7 Ge1B 93.8(2) 4_566 2_545
Ge7B K7 Ge1B 101.8(2) . 2_545
Ge5B K7 Ge1B 38.42(16) . 2_545
Ge7A K7 Ge1B 129.9(3) . 2_545
Ge8B K7 Ge1B 77.2(2) 1_455 2_545
O4 K7 K10 99.2(3) . 2
O2 K7 K10 41.1(4) . 2
W1 K7 K10 69.75(16) 4_566 2
Ge7B K7 K10 89.3(2) . 2
Ge5B K7 K10 106.6(3) . 2
Ge7A K7 K10 160.4(4) . 2
Ge8B K7 K10 50.19(16) 1_455 2
Ge1B K7 K10 69.1(2) 2_545 2
O4 K7 K1 37.0(3) . .
O2 K7 K1 93.2(4) . .
W1 K7 K1 64.18(12) 4_566 .
Ge7B K7 K1 141.52(19) . .
Ge5B K7 K1 75.7(2) . .
Ge7A K7 K1 53.88(11) . .
Ge8B K7 K1 170.0(3) 1_455 .
Ge1B K7 K1 93.2(3) 2_545 .
K10 K7 K1 129.1(2) 2 .
O4 K7 K6 38.2(4) . .
O2 K7 K6 73.7(4) . .
W1 K7 K6 54.04(12) 4_566 .
Ge7B K7 K6 116.7(3) . .
Ge5B K7 K6 130.7(2) . .
Ge7A K7 K6 52.71(11) . .
Ge8B K7 K6 134.0(3) 1_455 .
Ge1B K7 K6 141.5(3) 2_545 .
K10 K7 K6 110.6(2) 2 .
K1 K7 K6 55.88(11) . .
O4 K7 K5 109.6(4) . .
O2 K7 K5 164.7(5) . .
W1 K7 K5 137.7(2) 4_566 .
Ge7B K7 K5 72.49(17) . .
Ge5B K7 K5 48.35(14) . .
Ge7A K7 K5 51.73(12) . .
Ge8B K7 K5 102.5(2) 1_455 .
Ge1B K7 K5 85.9(2) 2_545 .
K10 K7 K5 145.5(2) 2 .
K1 K7 K5 73.55(17) . .
K6 K7 K5 103.76(15) . .
O3 K8 O1 58.0(4) . 4_565
O3 K8 Ge9B 95.8(3) . .
O1 K8 Ge9B 153.7(4) 4_565 .
O3 K8 W1 28.9(3) . .
O1 K8 W1 29.8(3) 4_565 .
Ge9B K8 W1 124.57(18) . .
O3 K8 Ge1A 157.0(4) . 2_645
O1 K8 Ge1A 111.1(3) 4_565 2_645
Ge9B K8 Ge1A 94.34(16) . 2_645
W1 K8 Ge1A 134.8(2) . 2_645
O3 K8 Ge3A 156.0(4) . 2_645
O1 K8 Ge3A 107.2(3) 4_565 2_645
Ge9B K8 Ge3A 96.23(17) . 2_645
W1 K8 Ge3A 136.17(17) . 2_645
Ge1A K8 Ge3A 41.35(7) 2_645 2_645
O3 K8 Ge8A 81.5(4) . .
O1 K8 Ge8A 87.5(3) 4_565 .
Ge9B K8 Ge8A 85.39(19) . .
W1 K8 Ge8A 88.32(15) . .
Ge1A K8 Ge8A 119.98(19) 2_645 .
Ge3A K8 Ge8A 78.91(16) 2_645 .
O3 K8 Ge8B 74.4(3) . 2_645
O1 K8 Ge8B 124.7(3) 4_565 2_645
Ge9B K8 Ge8B 38.75(11) . 2_645
W1 K8 Ge8B 97.22(16) . 2_645
Ge1A K8 Ge8B 101.75(19) 2_645 2_645
Ge3A K8 Ge8B 126.41(17) 2_645 2_645
Ge8A K8 Ge8B 113.09(19) . 2_645
O3 K8 Ge4A 131.4(3) . 2_645
O1 K8 Ge4A 74.1(3) 4_565 2_645
Ge9B K8 Ge4A 132.22(18) . 2_645
W1 K8 Ge4A 102.45(14) . 2_645
Ge1A K8 Ge4A 39.56(7) 2_645 2_645
Ge3A K8 Ge4A 44.07(8) 2_645 2_645
Ge8A K8 Ge4A 105.66(17) . 2_645
Ge8B K8 Ge4A 136.8(2) 2_645 2_645
O3 K8 K6 90.2(3) . 2_645
O1 K8 K6 42.3(3) 4_565 2_645
Ge9B K8 K6 147.2(3) . 2_645
W1 K8 K6 68.01(11) . 2_645
Ge1A K8 K6 92.38(14) 2_645 2_645
Ge3A K8 K6 68.75(13) 2_645 2_645
Ge8A K8 K6 63.64(14) . 2_645
Ge8B K8 K6 164.53(19) 2_645 2_645
Ge4A K8 K6 54.84(10) 2_645 2_645
O3 K8 K5 36.8(3) . .
O1 K8 K5 85.6(3) 4_565 .
Ge9B K8 K5 69.54(16) . .
W1 K8 K5 62.02(12) . .
Ge1A K8 K5 162.99(19) 2_645 .
Ge3A K8 K5 132.3(2) 2_645 .
Ge8A K8 K5 55.36(14) . .
Ge8B K8 K5 69.36(15) 2_645 .
Ge4A K8 K5 153.31(19) 2_645 .
K6 K8 K5 98.47(17) 2_645 .
O3 K8 K4 78.2(4) . 1_545
O1 K8 K4 35.8(3) 4_565 1_545
Ge9B K8 K4 150.8(3) . 1_545
W1 K8 K4 51.92(15) . 1_545
Ge1A K8 K4 82.83(19) 2_645 1_545
Ge3A K8 K4 100.37(19) 2_645 1_545
Ge8A K8 K4 121.20(16) . 1_545
Ge8B K8 K4 113.3(2) 2_645 1_545
Ge4A K8 K4 56.62(16) 2_645 1_545
K6 K8 K4 61.90(14) 2_645 1_545
K5 K8 K4 113.84(19) . 1_545
Ge5B K9 Ge1A 110.3(3) 2 2_655
Ge5B K9 Ge3B 118.8(3) 2 4_576
Ge1A K9 Ge3B 85.0(2) 2_655 4_576
Ge5B K9 Ge6B 118.9(2) 2 3_566
Ge1A K9 Ge6B 118.8(2) 2_655 3_566
Ge3B K9 Ge6B 40.49(13) 4_576 3_566
Ge5B K9 Ge6B 139.3(3) 2 1_565
Ge1A K9 Ge6B 104.9(2) 2_655 1_565
Ge3B K9 Ge6B 83.6(2) 4_576 1_565
Ge6B K9 Ge6B 55.7(2) 3_566 1_565
Ge5B K9 Ge7B 97.9(2) 2 2
Ge1A K9 Ge7B 138.4(3) 2_655 2
Ge3B K9 Ge7B 108.0(3) 4_576 2
Ge6B K9 Ge7B 67.9(2) 3_566 2
Ge6B K9 Ge7B 41.43(18) 1_565 2
Ge5B K9 Ge4B 44.09(15) 2 .
Ge1A K9 Ge4B 66.2(2) 2_655 .
Ge3B K9 Ge4B 113.0(4) 4_576 .
Ge6B K9 Ge4B 145.0(4) 3_566 .
Ge6B K9 Ge4B 159.3(3) 1_565 .
Ge7B K9 Ge4B 134.1(2) 2 .
Ge5B K9 K3 166.7(3) 2 1_565
Ge1A K9 K3 56.47(12) 2_655 1_565
Ge3B K9 K3 63.80(18) 4_576 1_565
Ge6B K9 K3 72.1(2) 3_566 1_565
Ge6B K9 K3 52.12(17) 1_565 1_565
Ge7B K9 K3 93.2(3) 2 1_565
Ge4B K9 K3 122.6(2) . 1_565
Ge5B K9 Ge1B 39.85(14) 2 .
Ge1A K9 Ge1B 85.1(2) 2_655 .
Ge3B K9 Ge1B 148.9(4) 4_576 .
Ge6B K9 Ge1B 155.4(3) 3_566 .
Ge6B K9 Ge1B 127.5(3) 1_565 .
Ge7B K9 Ge1B 98.9(3) 2 .
Ge4B K9 Ge1B 36.6(2) . .
K3 K9 Ge1B 131.0(2) 1_565 .
Ge5B K9 Ge8B 97.7(2) 2 2_655
Ge1A K9 Ge8B 105.7(2) 2_655 2_655
Ge3B K9 Ge8B 135.9(3) 4_576 2_655
Ge6B K9 Ge8B 101.6(3) 3_566 2_655
Ge6B K9 Ge8B 52.4(2) 1_565 2_655
Ge7B K9 Ge8B 38.49(15) 2 2_655
Ge4B K9 Ge8B 110.3(3) . 2_655
K3 K9 Ge8B 86.4(2) 1_565 2_655
Ge1B K9 Ge8B 75.2(2) . 2_655
Ge5B K9 K5 51.56(14) 2 2
Ge1A K9 K5 148.8(4) 2_655 2
Ge3B K9 K5 84.6(2) 4_576 2
Ge6B K9 K5 67.80(19) 3_566 2
Ge6B K9 K5 103.1(3) 1_565 2
Ge7B K9 K5 72.84(18) 2 2
Ge4B K9 K5 91.2(2) . 2
K3 K9 K5 139.9(2) 1_565 2
Ge1B K9 K5 88.7(2) . 2
Ge8B K9 K5 102.2(2) 2_655 2
Ge5B K9 K8 104.4(2) 2 1_565
Ge1A K9 K8 52.06(13) 2_655 1_565
Ge3B K9 K8 128.0(2) 4_576 1_565
Ge6B K9 K8 133.8(3) 3_566 1_565
Ge6B K9 K8 81.4(2) 1_565 1_565
Ge7B K9 K8 92.3(2) 2 1_565
Ge4B K9 K8 78.5(2) . 1_565
K3 K9 K8 67.73(16) 1_565 1_565
Ge1B K9 K8 64.56(17) . 1_565
Ge8B K9 K8 54.78(16) 2_655 1_565
K5 K9 K8 147.4(2) 2 1_565
O2 K10 O3 157.2(7) 2_545 .
O2 K10 Ge8B 103.0(4) 2_545 2_645
O3 K10 Ge8B 86.0(4) . 2_645
O2 K10 O2 104.2(6) 2_545 4_565
O3 K10 O2 54.0(4) . 4_565
Ge8B K10 O2 120.8(5) 2_645 4_565
O2 K10 Ge2B 116.9(5) 2_545 4_565
O3 K10 Ge2B 70.4(4) . 4_565
Ge8B K10 Ge2B 127.3(4) 2_645 4_565
O2 K10 Ge2B 82.3(4) 4_565 4_565
O2 K10 W1 131.8(6) 2_545 .
O3 K10 W1 26.6(3) . .
Ge8B K10 W1 106.2(3) 2_645 .
O2 K10 W1 27.6(3) 4_565 .
Ge2B K10 W1 71.79(19) 4_565 .
O2 K10 K10 61.0(5) 2_545 3
O3 K10 K10 96.9(5) . 3
Ge8B K10 K10 128.4(5) 2_645 3
O2 K10 K10 43.2(4) 4_565 3
Ge2B K10 K10 101.4(4) 4_565 3
W1 K10 K10 70.8(3) . 3
O2 K10 Ge1B 76.0(5) 2_545 3_565
O3 K10 Ge1B 103.4(4) . 3_565
Ge8B K10 Ge1B 157.7(4) 2_645 3_565
O2 K10 Ge1B 80.4(4) 4_565 3_565
Ge2B K10 Ge1B 42.7(2) 4_565 3_565
W1 K10 Ge1B 89.7(2) . 3_565
K10 K10 Ge1B 71.2(3) 3 3_565
O2 K10 K5 163.0(6) 2_545 .
O3 K10 K5 39.1(4) . .
Ge8B K10 K5 77.4(2) 2_645 .
O2 K10 K5 89.7(3) 4_565 .
Ge2B K10 K5 54.4(2) 4_565 .
W1 K10 K5 62.55(12) . .
K10 K10 K5 132.0(3) 3 .
Ge1B K10 K5 97.1(2) 3_565 .
O2 K10 K7 46.6(4) 2_545 2_545
O3 K10 K7 130.3(5) . 2_545
Ge8B K10 K7 59.08(17) 2_645 2_545
O2 K10 K7 112.6(4) 4_565 2_545
Ge2B K10 K7 158.8(4) 4_565 2_545
W1 K10 K7 128.3(4) . 2_545
K10 K10 K7 82.1(3) 3 2_545
Ge1B K10 K7 122.4(2) 3_565 2_545
K5 K10 K7 136.4(3) . 2_545
O2 K10 K8 136.9(6) 2_545 .
O3 K10 K8 35.2(3) . .
Ge8B K10 K8 56.57(19) 2_645 .
O2 K10 K8 67.7(4) 4_565 .
Ge2B K10 K8 104.2(2) 4_565 .
W1 K10 K8 49.71(13) . .
K10 K10 K8 99.9(4) 3 .
Ge1B K10 K8 137.9(2) 3_565 .
K5 K10 K8 57.52(17) . .
K7 K10 K8 95.7(2) 2_545 .
O2 K10 K9 105.4(6) 2_545 2_545
O3 K10 K9 97.1(4) . 2_545
Ge8B K10 K9 75.0(3) 2_645 2_545
O2 K10 K9 141.7(4) 4_565 2_545
Ge2B K10 K9 62.8(3) 4_565 2_545
W1 K10 K9 118.6(2) . 2_545
K10 K10 K9 153.6(4) 3 2_545
Ge1B K10 K9 83.7(3) 3_565 2_545
K5 K10 K9 58.0(2) . 2_545
K7 K10 K9 105.4(3) 2_545 2_545
K8 K10 K9 104.4(2) . 2_545

loop_
_geom_bond_atom_site_label_1
_geom_bond_atom_site_label_2
_geom_bond_distance
_geom_bond_site_symmetry_2
W1 O2 1.734(17) 4_565
W1 O3 1.763(14) .
W1 O4 1.763(14) 4_565
W1 O1 1.781(15) 4_565
W1 K7 3.521(6) 4_565
W1 K4 3.532(6) 1_545
W1 K8 3.584(5) .
W1 K6 3.667(5) 4_565
W1 K10 3.730(9) .
W1 K5 4.026(6) .
O1 W1 1.781(15) 4_566
O1 K4 2.577(16) 4_576
O1 K6 2.694(15) 3_666
O1 K8 3.043(17) 4_566
O1 K6 3.342(18) .
O2 W1 1.734(17) 4_566
O2 K10 2.666(18) 2
O2 K7 2.943(19) .
O2 K4 3.23(2) 4_576
O2 K10 3.41(2) 4_566
O3 K5 2.553(17) .
O3 K10 2.773(16) .
O3 K8 2.820(15) .
O4 W1 1.763(14) 4_566
O4 K1 2.628(16) .
O4 K7 2.755(14) .
O4 K6 2.790(17) .
Ge1A Ge5A 2.540(3) .
Ge1A Ge4A 2.567(3) .
Ge1A Ge3A 2.578(3) .
Ge1A Ge2A 2.595(3) .
Ge1A K9 3.434(8) 2_645
Ge1A K3 3.482(5) 2_655
Ge1A K8 3.622(6) 2_655
Ge2A Ge6A 2.518(3) .
Ge2A Ge9A 2.585(3) .
Ge2A Ge3A 2.692(3) .
Ge2A K4 3.324(6) 3_665
Ge2A K3 3.403(5) 2_655
Ge2A K2 3.644(5) 4_565
Ge3A Ge7A 2.602(3) .
Ge3A Ge6A 2.613(3) .
Ge3A Ge4A 2.858(3) .
Ge3A K2 3.411(5) 2_655
Ge3A K8 3.678(6) 2_655
Ge3A K3 3.718(5) 2_655
Ge4A Ge7A 2.591(3) .
Ge4A Ge8A 2.638(3) .
Ge4A Ge5A 2.767(3) .
Ge4A K2 3.638(5) .
Ge4A K6 3.648(5) .
Ge4A K1 3.811(5) .
Ge4A K8 3.917(6) 2_655
Ge4A K4 3.931(11) 2_645
Ge5A Ge9A 2.568(3) .
Ge5A Ge8A 2.580(3) .
Ge5A K2 3.520(5) .
Ge5A K4 3.622(9) 3_665
Ge5A K6 3.674(5) 2_645
Ge6A Ge7A 2.572(3) .
Ge6A Ge9A 2.631(3) .
Ge6A K5 3.325(6) .
Ge6A K3 3.383(5) 4_565
Ge6A K1 3.687(5) 4_565
Ge6A K2 3.980(5) 2_655
Ge7A Ge8A 2.614(3) .
Ge7A K5 3.581(7) .
Ge7A K1 3.619(5) .
Ge7A K6 3.627(5) .
Ge7A K7 3.667(6) .
Ge7A K2 3.761(5) 2_655
Ge8A Ge9A 2.569(3) .
Ge8A K1 3.431(5) .
Ge8A K5 3.688(7) .
Ge8A K8 3.723(9) .
Ge8A K2 3.771(5) .
Ge9A K1 3.430(5) 4_565
Ge9A K6 3.709(5) 2_645
Ge9A K4 3.824(7) 3_665
Ge9A K5 3.829(6) .
Ge1B Ge4B 2.427(15) .
Ge1B Ge5B 2.503(6) 2
Ge1B Ge3B 2.591(7) .
Ge1B Ge2B 2.800(15) 2
Ge1B K4 3.682(8) .
Ge1B K9 3.882(12) .
Ge1B K7 3.915(14) 2
Ge1B K10 3.975(15) 3_565
Ge2B Ge6B 2.332(14) .
Ge2B Ge9B 2.426(8) .
Ge2B Ge3B 2.653(10) 2_545
Ge2B Ge1B 2.800(15) 2_545
Ge2B K5 3.531(10) 4_566
Ge2B K10 3.684(12) 4_566
Ge2B K1 3.899(10) .
Ge3B Ge6B 2.490(7) 2
Ge3B Ge7B 2.647(10) .
Ge3B Ge2B 2.653(10) 2
Ge3B Ge4B 2.856(9) .
Ge3B K4 3.284(8) .
Ge3B K9 3.507(9) 4_575
Ge3B K3 3.917(8) 4_565
Ge4B Ge7B 2.593(8) .
Ge4B Ge8B 2.710(11) 1_455
Ge4B Ge5B 2.718(6) 2
Ge4B K2 3.728(7) 2_655
Ge4B K9 3.839(12) .
Ge5B Ge9B 2.499(7) .
Ge5B Ge1B 2.503(6) 2_545
Ge5B Ge8B 2.504(7) 2_645
Ge5B Ge4B 2.718(6) 2_545
Ge5B K9 3.261(9) 2_545
Ge5B K5 3.369(6) .
Ge5B K7 3.659(12) .
Ge6B Ge3B 2.490(7) 2_545
Ge6B Ge9B 2.611(7) .
Ge6B Ge7B 2.649(9) 2_545
Ge6B K3 3.336(7) .
Ge6B K9 3.674(11) 3_566
Ge6B K9 3.705(15) 1_545
Ge7B Ge8B 2.530(6) 1_455
Ge7B Ge6B 2.649(9) 2
Ge7B K3 3.521(7) 4_565
Ge7B K7 3.583(9) .
Ge7B K2 3.666(7) 2_655
Ge7B K9 3.781(13) 2_545
Ge8B Ge9B 2.468(7) 2_655
Ge8B Ge5B 2.504(7) 2_655
Ge8B Ge7B 2.530(6) 1_655
Ge8B Ge4B 2.710(11) 1_655
Ge8B K10 3.295(10) 2_655
Ge8B K7 3.680(7) 1_655
Ge8B K9 3.889(14) 2_645
Ge8B K8 3.907(9) 2_655
Ge9B Ge8B 2.468(7) 2_645
Ge9B K8 3.379(7) .
Ge9B K1 3.498(7) .
Ge9B K3 3.634(7) .
K1 Ge9A 3.430(5) 4_566
K1 Ge6A 3.687(5) 4_566
K1 K6 4.039(7) .
K1 K7 4.242(9) .
K1 K3 4.329(7) .
K1 K2 4.420(7) .
K2 Ge3A 3.411(5) 2_645
K2 Ge2A 3.644(5) 4_566
K2 Ge7B 3.666(6) 2_645
K2 Ge4B 3.728(7) 2_645
K2 Ge7A 3.761(5) 2_645
K2 K3 3.943(6) 3_656
K2 Ge6A 3.980(5) 2_645
K2 K4 4.177(10) 2_645
K3 Ge6A 3.383(5) 4_566
K3 Ge2A 3.403(5) 2_645
K3 Ge1A 3.482(5) 2_645
K3 Ge7B 3.521(7) 4_566
K3 Ge3A 3.718(5) 2_645
K3 K9 3.880(8) 1_545
K3 Ge3B 3.917(8) 4_566
K3 K2 3.943(6) 3_656
K3 K5 4.401(8) 4_566
K4 O1 2.577(16) 4_575
K4 O2 3.23(2) 4_575
K4 Ge2A 3.324(6) 3_665
K4 W1 3.532(6) 1_565
K4 Ge5A 3.622(9) 3_665
K4 Ge9A 3.824(7) 3_665
K4 Ge4A 3.931(11) 2_655
K4 K2 4.177(10) 2_655
K4 K6 4.297(9) 2_655
K4 K8 4.335(10) 1_565
K5 Ge2B 3.531(10) 4_565
K5 K10 4.011(9) .
K5 K8 4.170(10) .
K5 K9 4.224(9) 2_545
K5 K7 4.400(10) .
K6 O1 2.694(15) 3_666
K6 W1 3.667(5) 4_566
K6 Ge5A 3.674(5) 2_655
K6 Ge9A 3.709(5) 2_655
K6 K6 3.802(10) 3_666
K6 K8 4.002(8) 2_655
K6 K4 4.297(9) 2_645
K7 W1 3.521(6) 4_566
K7 Ge8B 3.680(7) 1_455
K7 Ge1B 3.914(14) 2_545
K7 K10 4.049(10) 2
K8 O1 3.043(17) 4_565
K8 Ge1A 3.622(6) 2_645
K8 Ge3A 3.678(6) 2_645
K8 Ge8B 3.907(9) 2_645
K8 Ge4A 3.917(6) 2_645
K8 K6 4.002(8) 2_645
K8 K4 4.335(10) 1_545
K9 Ge5B 3.261(9) 2
K9 Ge1A 3.434(8) 2_655
K9 Ge3B 3.507(9) 4_576
K9 Ge6B 3.674(11) 3_566
K9 Ge6B 3.705(15) 1_565
K9 Ge7B 3.781(13) 2
K9 K3 3.881(8) 1_565
K9 Ge8B 3.889(14) 2_655
K9 K5 4.224(9) 2
K9 K8 4.516(10) 1_565
K10 O2 2.666(18) 2_545
K10 Ge8B 3.295(10) 2_645
K10 O2 3.41(2) 4_565
K10 Ge2B 3.684(12) 4_565
K10 K10 3.78(2) 3
K10 Ge1B 3.975(15) 3_565
K10 K7 4.049(10) 2_545
K10 K9 4.634(17) 2_545
